data_9015633
loop_
_publ_author_name
'Tarte, P.'
'Cahay, R.'
'Preudhomme, J.'
'Hervieu, M.'
'Choisnet, J.'
'Raveau, B.'

_publ_section_title
;
 Hexagonal-spinel transitions in antimonates Li2Cr(3-x)M(III)xSbO8
 _cod_database_code 1001231
;
_journal_name_full 'Journal of Solid State Chemistry'
_journal_page_first 282
_journal_page_last 289
_journal_paper_doi 10.1016/0022-4596(82)90375-9
_journal_volume 44
_journal_year 1982
_chemical_formula_sum 'Cr Fe0.5 Li O4 Sb0.5'
_space_group_IT_number 227
_symmetry_space_group_name_Hall 'F 4d 2 3 -1d'
_symmetry_space_group_name_H-M 'F d -3 m :1'
_cell_angle_alpha 90
_cell_angle_beta 90
_cell_angle_gamma 90
_cell_length_a 8.398
_cell_length_b 8.398
_cell_length_c 8.398
_cell_formula_units_Z 8
_cell_volume 592.281
_database_code_amcsd 0013491
_exptl_crystal_density_diffrn 4.749
_cod_duplicate_entry 1001231
_cod_original_sg_symbol_H-M 'F d 3 m'
_cod_original_formula_sum '(Li Cr Fe.5 Sb.5) O4'
_cod_database_code 9015633
_amcsd_formula_title 'Cr2 Fe Li2 O8 Sb'

loop_
_space_group_symop_operation_xyz
x,y,z
x,1/2+y,1/2+z
1/2+x,y,1/2+z
1/2+x,1/2+y,z
3/4+z,3/4-x,1/4+y
3/4+z,1/4-x,3/4+y
1/4+z,3/4-x,3/4+y
1/4+z,1/4-x,1/4+y
-y,1/2+z,1/2-x
-y,+z,-x
1/2-y,1/2+z,-x
1/2-y,+z,1/2-x
3/4+x,3/4-y,1/4+z
3/4+x,1/4-y,3/4+z
1/4+x,3/4-y,3/4+z
1/4+x,1/4-y,1/4+z
-z,1/2+x,1/2-y
-z,+x,-y
1/2-z,1/2+x,-y
1/2-z,+x,1/2-y
3/4+y,3/4-z,1/4+x
3/4+y,1/4-z,3/4+x
1/4+y,3/4-z,3/4+x
1/4+y,1/4-z,1/4+x
-x,1/2+y,1/2-z
-x,+y,-z
1/2-x,1/2+y,-z
1/2-x,+y,1/2-z
1/2+x,-z,1/2-y
1/2+x,1/2-z,-y
+x,-z,-y
+x,1/2-z,1/2-y
3/4-z,3/4+y,1/4+x
3/4-z,1/4+y,3/4+x
1/4-z,3/4+y,3/4+x
1/4-z,1/4+y,1/4+x
1/2+y,-x,1/2-z
1/2+y,1/2-x,-z
+y,-x,-z
+y,1/2-x,1/2-z
3/4-x,3/4+z,1/4+y
3/4-x,1/4+z,3/4+y
1/4-x,3/4+z,3/4+y
1/4-x,1/4+z,1/4+y
1/2+z,-y,1/2-x
1/2+z,1/2-y,-x
+z,-y,-x
+z,1/2-y,1/2-x
3/4-y,3/4+x,1/4+z
3/4-y,1/4+x,3/4+z
1/4-y,3/4+x,3/4+z
1/4-y,1/4+x,1/4+z
x,1/2+z,1/2+y
x,+z,+y
1/2+x,1/2+z,+y
1/2+x,+z,1/2+y
1/4-z,3/4-y,3/4-x
1/4-z,1/4-y,1/4-x
3/4-z,3/4-y,1/4-x
3/4-z,1/4-y,3/4-x
y,1/2+x,1/2+z
y,+x,+z
1/2+y,1/2+x,+z
1/2+y,+x,1/2+z
1/4-x,3/4-z,3/4-y
1/4-x,1/4-z,1/4-y
3/4-x,3/4-z,1/4-y
3/4-x,1/4-z,3/4-y
z,1/2+y,1/2+x
z,+y,+x
1/2+z,1/2+y,+x
1/2+z,+y,1/2+x
1/4-y,3/4-x,3/4-z
1/4-y,1/4-x,1/4-z
3/4-y,3/4-x,1/4-z
3/4-y,1/4-x,3/4-z
3/4+z,1/4+x,3/4-y
3/4+z,3/4+x,1/4-y
1/4+z,1/4+x,1/4-y
1/4+z,3/4+x,3/4-y
-y,1/2-z,1/2+x
-y,-z,+x
1/2-y,1/2-z,+x
1/2-y,-z,1/2+x
3/4+x,1/4+y,3/4-z
3/4+x,3/4+y,1/4-z
1/4+x,1/4+y,1/4-z
1/4+x,3/4+y,3/4-z
-z,1/2-x,1/2+y
-z,-x,+y
1/2-z,1/2-x,+y
1/2-z,-x,1/2+y
3/4+y,1/4+z,3/4-x
3/4+y,3/4+z,1/4-x
1/4+y,1/4+z,1/4-x
1/4+y,3/4+z,3/4-x
-x,1/2-y,1/2+z
-x,-y,+z
1/2-x,1/2-y,+z
1/2-x,-y,1/2+z
1/4-z,3/4+x,3/4+y
1/4-z,1/4+x,1/4+y
3/4-z,3/4+x,1/4+y
3/4-z,1/4+x,3/4+y
y,-z,-x
y,1/2-z,1/2-x
1/2+y,-z,1/2-x
1/2+y,1/2-z,-x
1/4-x,3/4+y,3/4+z
1/4-x,1/4+y,1/4+z
3/4-x,3/4+y,1/4+z
3/4-x,1/4+y,3/4+z
z,-x,-y
z,1/2-x,1/2-y
1/2+z,-x,1/2-y
1/2+z,1/2-x,-y
1/4-y,3/4+z,3/4+x
1/4-y,1/4+z,1/4+x
3/4-y,3/4+z,1/4+x
3/4-y,1/4+z,3/4+x
x,-y,-z
x,1/2-y,1/2-z
1/2+x,-y,1/2-z
1/2+x,1/2-y,-z
1/2-x,1/2+z,-y
1/2-x,+z,1/2-y
-x,1/2+z,1/2-y
-x,+z,-y
1/4+z,3/4-y,3/4+x
1/4+z,1/4-y,1/4+x
3/4+z,3/4-y,1/4+x
3/4+z,1/4-y,3/4+x
1/2-y,1/2+x,-z
1/2-y,+x,1/2-z
-y,1/2+x,1/2-z
-y,+x,-z
1/4+x,3/4-z,3/4+y
1/4+x,1/4-z,1/4+y
3/4+x,3/4-z,1/4+y
3/4+x,1/4-z,3/4+y
1/2-z,1/2+y,-x
1/2-z,+y,1/2-x
-z,1/2+y,1/2-x
-z,+y,-x
1/4+y,3/4-x,3/4+z
1/4+y,1/4-x,1/4+z
3/4+y,3/4-x,1/4+z
3/4+y,1/4-x,3/4+z
-x,-z,y
-x,1/2-z,1/2+y
1/2-x,-z,1/2+y
1/2-x,1/2-z,y
3/4+z,3/4+y,1/4-x
3/4+z,1/4+y,3/4-x
1/4+z,3/4+y,3/4-x
1/4+z,1/4+y,1/4-x
-y,-x,z
-y,1/2-x,1/2+z
1/2-y,-x,1/2+z
1/2-y,1/2-x,z
3/4+x,3/4+z,1/4-y
3/4+x,1/4+z,3/4-y
1/4+x,3/4+z,3/4-y
1/4+x,1/4+z,1/4-y
-z,-y,x
-z,1/2-y,1/2+x
1/2-z,-y,1/2+x
1/2-z,1/2-y,x
3/4+y,3/4+x,1/4-z
3/4+y,1/4+x,3/4-z
1/4+y,3/4+x,3/4-z
1/4+y,1/4+x,1/4-z
1/4-z,1/4-x,1/4-y
1/4-z,3/4-x,3/4-y
3/4-z,1/4-x,3/4-y
3/4-z,3/4-x,1/4-y
y,z,x
y,1/2+z,1/2+x
1/2+y,z,1/2+x
1/2+y,1/2+z,x
1/4-x,1/4-y,1/4-z
1/4-x,3/4-y,3/4-z
3/4-x,1/4-y,3/4-z
3/4-x,3/4-y,1/4-z
z,x,y
z,1/2+x,1/2+y
1/2+z,x,1/2+y
1/2+z,1/2+x,y
1/4-y,1/4-z,1/4-x
1/4-y,3/4-z,3/4-x
3/4-y,1/4-z,3/4-x
3/4-y,3/4-z,1/4-x

loop_
_atom_site_label
_atom_site_fract_x
_atom_site_fract_y
_atom_site_fract_z
_atom_site_occupancy
Li1 0.00000 0.00000 0.00000 0.33330
Cr1 0.00000 0.00000 0.00000 0.33330
Fe1 0.00000 0.00000 0.00000 0.16670
Sb1 0.00000 0.00000 0.00000 0.16670
Li2 0.62500 0.62500 0.62500 0.33330
Cr2 0.62500 0.62500 0.62500 0.33330
Fe2 0.62500 0.62500 0.62500 0.16670
Sb2 0.62500 0.62500 0.62500 0.16670
O1 0.38400 0.38400 0.38400 1.00000

loop_
_cod_related_entry_id
_cod_related_entry_database
_cod_related_entry_code
1 AMCSD 0013491
